data_1536909
loop_
_publ_author_name
'Zakharov, M.A.'
'Kemnitz, E.'
'Troyanov, S.I.'

_publ_section_title
;
 Synthesis and crystal structure of the rare earth selenates: Nd(HSeO4)3,
 Sm(HSeO4)3 and Nd2(SeO4)3*5H2O
;
_journal_name_full Kristallografiya
_journal_page_first 835
_journal_page_last 840
_journal_volume 49
_journal_year 2004
_chemical_formula_sum 'H3 Nd O12 Se3'
_chemical_name_systematic 'Nd (H Se O4)3'
_space_group_IT_number 176
_symmetry_space_group_name_Hall '-P 6c'
_symmetry_space_group_name_H-M 'P 63/m'
_cell_angle_alpha 90
_cell_angle_beta 90
_cell_angle_gamma 120
_cell_formula_units_Z 2
_cell_length_a 9.595
_cell_length_b 9.595
_cell_length_c 6.067
_cell_volume 483.721
_citation_journal_id_ASTM KRISAJ
_cod_data_source_file Zakharov_KRISAJ_2004_1256.cif
_cod_data_source_block H3Nd1O12Se3
_cod_original_cell_volume 483.7206
_cod_original_formula_sum 'H3 Nd1 O12 Se3'
_cod_database_code 1536909

loop_
_symmetry_equiv_pos_as_xyz
x,y,z
x-y,x,z+1/2
-y,x-y,z
-x,-y,z+1/2
-x+y,-x,z
y,-x+y,z+1/2
-x,-y,-z
-x+y,-x,-z-1/2
y,-x+y,-z
x,y,-z-1/2
x-y,x,-z
-y,x-y,-z-1/2

loop_
_atom_site_label
_atom_site_type_symbol
_atom_site_fract_x
_atom_site_fract_y
_atom_site_fract_z
_atom_site_occupancy
_atom_site_U_iso_or_equiv
O1 O-2 0.4889 0.0375 0.25 1 0.0
Se1 Se+5 0.30179 -0.09833 0.25 1 0.0
Nd1 Nd+3 0.6667 0.3333 0.25 1 0.0
O3 O-2 0.1857 -0.0094 0.25 1 0.0
O2 O-2 0.7578 0.2076 -0.0322 1 0.0
